data_1536077
loop_
_publ_author_name
'Clemente-Juan, J.M.'
'Guedel, H.U.'
'Coronado, E.'
'Gaita-Arino, A.'
'Gimenez-Saiz, C.'
'Chaboussant, G.'
'Burriel, R.'
'Mutka, H.'

_publ_section_title
;
 Magnetism in polyoxometalates: Anisotropic exchange interactions in the
 Co moiety of [Co3 W (D2 O)2 (Zn W9 O34)2]12- - A magnetic and inelastic
 neutron scattering study
;
_journal_name_full 'Chemistry - A European Journal'
_journal_page_first 5701
_journal_page_last 5708
_journal_volume 8
_journal_year 2002
_chemical_formula_sum 'Co3 D4 H80 Na12 O110 W19 Zn2'
_chemical_name_systematic 'Na12 (Co3 W (D2 O)2 (Zn W9 O34)2) (H2 O)40'
_space_group_IT_number 14
_symmetry_space_group_name_Hall '-P 2ybc'
_symmetry_space_group_name_H-M 'P 1 21/c 1'
_cell_angle_alpha 90
_cell_angle_beta 119.047
_cell_angle_gamma 90
_cell_formula_units_Z 2
_cell_length_a 13.0749
_cell_length_b 17.817
_cell_length_c 24.205
_cell_volume 4929.463
_citation_journal_id_ASTM CEUJED
_cod_data_source_file Clemente-Juan_CEUJED_2002_694.cif
_cod_data_source_block H80D4Co3Na12O110W19Zn2
_cod_original_formula_sum 'H80 D4 Co3 Na12 O110 W19 Zn2'
_cod_database_code 1536077

loop_
_symmetry_equiv_pos_as_xyz
x,y,z
-x,y+1/2,-z+1/2
-x,-y,-z
x,-y-1/2,z-1/2

loop_
_atom_site_label
_atom_site_type_symbol
_atom_site_fract_x
_atom_site_fract_y
_atom_site_fract_z
_atom_site_occupancy
_atom_site_U_iso_or_equiv
O5 O-2 0.264 0.2991 0.1035 1 0.0
O38 O-2 -0.5748 0.0348 -0.0705 1 0.0
W5 W+6 -0.11782 0.22096 -0.03898 1 0.0
O12 O-2 0.1755 0.1558 0.2566 1 0.0
O22 O-2 0.495 0.0801 0.1381 1 0.0
O27 O-2 0.3059 0.1393 0.1162 1 0.0
O41 O-2 0.2864 -0.1379 0.2248 1 0.0
O44 O-2 0.1918 -0.1542 0.3992 1 0.0
Na1 Na+1 -0.1575 0.0607 0.3021 1 0.0
O8 O-2 -0.063 0.321 -0.0035 1 0.0
O10 O-2 0.4569 0.2302 0.1184 1 0.0
O31 O-2 -0.1001 0.0474 0.0602 1 0.0
Co1 Co+2 -0.22978 0.03479 -0.03804 1 0.0
O56 O-2 0.462 -0.088 0.371 0.5 0.0
O52 O-2 -0.5211 0.1336 -0.172 1 0.0
O40 O-2 -0.0702 0.0634 0.4105 1 0.0
O30 O-2 0.1095 -0.0171 0.1493 1 0.0
O14 O-2 -0.0138 0.0702 0.1848 1 0.0
O32 O-2 -0.1212 0.1159 -0.0532 1 0.0
O3 O-2 0.1503 0.3118 0.2511 1 0.0
O55 O-2 0.416 -0.053 0.404 0.5 0.0
O36 O-2 -0.3013 0.2521 -0.3291 1 0.0
O9 O-2 0.129 0.3247 -0.0231 1 0.0
O47 O-2 -0.273 0.053 0.1933 1 0.0
O23 O-2 0.5255 0.0134 0.2505 1 0.0
W10 W+6 -0.01212 0.03834 -0.06205 0.5 0.0
O15 O-2 -0.2275 0.133 0.1024 1 0.0
O13 O-2 0.1846 0.0031 0.2802 1 0.0
Na4 Na+1 0.258 -0.1189 0.3214 1 0.0
O42 O-2 -0.0404 0.1558 0.2875 1 0.0
O33 O-2 0.0775 0.1193 -0.0709 1 0.0
W7 W+6 0.39327 0.13367 0.06072 1 0.0
O46 O-2 0.203 -0.0617 0.4974 1 0.0
W6 W+6 0.11352 0.22401 -0.05673 1 0.0
O25 O-2 0.0911 0.1394 0.1378 1 0.0
O54 O-2 -0.4 0.6525 -0.014 1 0.0
Na2 Na+1 -0.174 0.2475 -0.2139 1 0.0
W9 W+6 0.15347 0.058 0.21439 1 0.0
W4 W+6 -0.09103 0.13289 0.10891 1 0.0
O21 O-2 0.4941 0.1449 0.034 1 0.0
O20 O-2 0.2684 0.2003 0.0011 1 0.0
O50 O-2 -0.0703 0.1629 -0.2459 1 0.0
Na5 Na+1 -0.2904 -0.091 0.1818 1 0.0
Zn1 Zn+2 0.13949 0.12853 0.07512 1 0.0
Na3 Na+1 0.1212 0.0487 0.4352 1 0.0
W3 W+6 0.13337 0.24051 0.19805 1 0.0
O37 O-2 -0.3521 -0.2049 0.1056 1 0.0
O4 O-2 0.0826 0.3019 0.1223 1 0.0
Co2 Co+2 -0.01212 0.03834 -0.06205 0.5 0.0
W2 W+6 0.39331 0.24314 0.17127 1 0.0
W1 W+6 0.10771 0.32753 0.05289 1 0.0
O19 O-2 0.1244 0.2485 -0.123 1 0.0
W8 W+6 0.41013 0.05686 0.18585 1 0.0
O17 O-2 -0.2632 0.2471 -0.086 1 0.0
O51 O-2 -0.8718 0.0672 -0.1656 1 0.0
O39 O-2 -0.2617 -0.0548 0.292 1 0.0
O7 O-2 -0.0319 0.2201 0.1668 1 0.0
O28 O-2 0.3152 0.0517 0.0209 1 0.0
O26 O-2 0.0729 0.2123 0.0188 1 0.0
O29 O-2 0.336 -0.018 0.1341 1 0.0
O49 O-2 -0.5511 0.3286 -0.1622 1 0.0
O16 O-2 -0.1204 0.1945 0.0389 1 0.0
O43 O-2 0.001 -0.0269 0.3231 1 0.0
O34 O-2 0.0987 0.0331 0.0335 1 0.0
O11 O-2 0.4729 0.1635 0.226 1 0.0
O35 O-2 -0.3575 0.1056 -0.0323 1 0.0
O53 O-2 0.257 0.082 0.4033 1 0.0
O6 O-2 0.2787 0.2383 0.2025 1 0.0
Na6 Na+1 -0.4551 0.229 -0.0956 1 0.0
O45 O-2 -0.4039 0.2712 0.0062 1 0.0
O1 O-2 0.1162 0.4238 0.06 1 0.0
O2 O-2 0.4754 0.3182 0.216 1 0.0
O18 O-2 -0.0597 0.2378 -0.0966 1 0.0
O24 O-2 0.301 0.0651 0.2169 1 0.0
O48 O-2 -0.2843 0.1608 0.3053 1 0.0
